data_4332423
loop_
_publ_author_name
'del C. Fern\'andez-Fern\'andez, M.'
'Bastida, R.'
'Mac\'ias, A.'
'P\'erez-Lourido, P.'
'Platas-Iglesias, C.'
'Valencia, L.'

_publ_section_title
;
 Lanthanide(III) Complexes with a Tetrapyridine Pendant-Armed Macrocyclic
 Ligand:&#x00A0;1H NMR Structural Determination in Solution, X-ray
 Diffraction, and Density-Functional Theory Calculations
;
_journal_issue 11
_journal_name_full 'Inorganic Chemistry'
_journal_page_first 4484
_journal_page_last 4496
_journal_paper_doi 10.1021/ic0603508
_journal_volume 45
_journal_year 2006
_chemical_formula_sum 'C42 H46 Er2 N16 O24'
_chemical_formula_weight 1493.47
_chemical_name_systematic
;
 ?
;
_space_group_IT_number 61
_symmetry_cell_setting orthorhombic
_symmetry_space_group_name_Hall '-P 2ac 2ab'
_symmetry_space_group_name_H-M 'P b c a'
_atom_sites_solution_hydrogens geom
_atom_sites_solution_primary direct
_atom_sites_solution_secondary difmap
_audit_creation_method SHELXL-97
_cell_angle_alpha 90.00
_cell_angle_beta 90.00
_cell_angle_gamma 90.00
_cell_formula_units_Z 8
_cell_length_a 23.387(4)
_cell_length_b 19.441(3)
_cell_length_c 24.101(4)
_cell_measurement_temperature 293(2)
_cell_volume 10958(3)
_computing_cell_refinement 'BRUKER Smart'
_computing_data_collection 'BRUKER Smart'
_computing_data_reduction 'BRUKER Shelxtl'
_computing_molecular_graphics 'ORTEP-3 for Windows (Farrugia, 1997)'
_computing_publication_material 'WinGX publication routines (Farrugia, 1999)'
_computing_structure_refinement 'SHELXL-97 (Sheldrick, 1997)'
_computing_structure_solution 'SHELXS-97 (Sheldrick, 1997)'
_diffrn_ambient_temperature 293(2)
_diffrn_measured_fraction_theta_full 0.974
_diffrn_measured_fraction_theta_max 0.974
_diffrn_measurement_device_type Smart-CCD-1000
_diffrn_measurement_method 'omega scans'
_diffrn_radiation_monochromator graphite
_diffrn_radiation_source 'fine-focus sealed tube'
_diffrn_radiation_type MoK\a
_diffrn_radiation_wavelength 0.71073
_diffrn_reflns_av_R_equivalents 0.1490
_diffrn_reflns_av_sigmaI/netI 0.2722
_diffrn_reflns_limit_h_max 12
_diffrn_reflns_limit_h_min -30
_diffrn_reflns_limit_k_max 25
_diffrn_reflns_limit_k_min -25
_diffrn_reflns_limit_l_max 31
_diffrn_reflns_limit_l_min -31
_diffrn_reflns_number 52433
_diffrn_reflns_theta_full 28.10
_diffrn_reflns_theta_max 28.10
_diffrn_reflns_theta_min 1.60
_exptl_absorpt_coefficient_mu 3.140
_exptl_absorpt_correction_T_max 0.6018
_exptl_absorpt_correction_T_min 0.5074
_exptl_absorpt_correction_type empirical
_exptl_absorpt_process_details Sadabs
_exptl_crystal_colour colourless
_exptl_crystal_density_diffrn 1.811
_exptl_crystal_density_method 'not measured'
_exptl_crystal_description prism
_exptl_crystal_F_000 5904
_exptl_crystal_size_max 0.25
_exptl_crystal_size_mid 0.22
_exptl_crystal_size_min 0.18
_refine_diff_density_max 0.686
_refine_diff_density_min -1.174
_refine_diff_density_rms 0.131
_refine_ls_extinction_method none
_refine_ls_goodness_of_fit_ref 0.738
_refine_ls_hydrogen_treatment mixed
_refine_ls_matrix_type full
_refine_ls_number_parameters 752
_refine_ls_number_reflns 12997
_refine_ls_number_restraints 0
_refine_ls_restrained_S_all 0.738
_refine_ls_R_factor_all 0.1976
_refine_ls_R_factor_gt 0.0461
_refine_ls_shift/su_max 0.496
_refine_ls_shift/su_mean 0.088
_refine_ls_structure_factor_coef Fsqd
_refine_ls_weighting_details 'calc w=1/[\s^2^(Fo^2^)+(0.0066P)^2^+0.0000P] where P=(Fo^2^+2Fc^2^)/3'
_refine_ls_weighting_scheme calc
_refine_ls_wR_factor_gt 0.0676
_refine_ls_wR_factor_ref 0.0914
_reflns_number_gt 4735
_reflns_number_total 12997
_reflns_threshold_expression >2sigma(I)
_cod_data_source_file ic0603508sup1.cif
_cod_data_source_block '[Er(L)][Er(NO3)3(H2O)3].3NO3.3H2O'
_cod_depositor_comments
;
The following automatic conversions were performed:

'_exptl_absorpt_correction_type' value 'Empirical' changed to
'empirical' according to
/home/saulius/struct/CIF-dictionaries/cif_core.dic dictionary named
'cif_core.dic' version 2.4.2 from 2011-04-26.

Automatic conversion script
Id: cif_fix_values 1891 2012-01-12 08:04:46Z andrius 

The following automatic conversions were performed:

'_symmetry_cell_setting' tag value 'Orthorrombic' was replaced with
'orthorhombic' value as specified in the replacement file
'/home/robertas/cod-tools/perl-scripts/inputs/replacement_values.lst'.

Automatic conversion script
Id: cif_fix_values 3143 2015-03-26 13:38:13Z robertas 
;
_cod_original_sg_symbol_H-M Pbca
_cod_database_code 4332423

loop_
_symmetry_equiv_pos_as_xyz
'x, y, z'
'-x+1/2, -y, z+1/2'
'x+1/2, -y+1/2, -z'
'-x, y+1/2, -z+1/2'
'-x, -y, -z'
'x-1/2, y, -z-1/2'
'-x-1/2, y-1/2, z'
'x, -y-1/2, z-1/2'

loop_
_atom_site_label
_atom_site_type_symbol
_atom_site_fract_x
_atom_site_fract_y
_atom_site_fract_z
_atom_site_U_iso_or_equiv
_atom_site_adp_type
_atom_site_occupancy
_atom_site_symmetry_multiplicity
_atom_site_calc_flag
_atom_site_refinement_flags
C1 C 0.3713(4) 0.0812(4) 0.8430(4) 0.039(2) Uani 1 1 d .
C2 C 0.3740(4) 0.0784(5) 0.9010(4) 0.053(3) Uani 1 1 d .
H2 H 0.3602 0.1151 0.9218 0.063 Uiso 1 1 calc R
C3 C 0.3969(5) 0.0216(5) 0.9276(3) 0.055(3) Uani 1 1 d .
H3 H 0.4010 0.0202 0.9660 0.066 Uiso 1 1 calc R
C4 C 0.4132(4) -0.0318(5) 0.8950(4) 0.051(3) Uani 1 1 d .
H4 H 0.4269 -0.0717 0.9115 0.062 Uiso 1 1 calc R
C5 C 0.4098(4) -0.0284(4) 0.8366(3) 0.035(2) Uani 1 1 d .
C6 C 0.4272(4) -0.0867(4) 0.7999(4) 0.041(3) Uani 1 1 d .
H6A H 0.4541 -0.1159 0.8195 0.050 Uiso 1 1 calc R
H6B H 0.3939 -0.1141 0.7907 0.050 Uiso 1 1 calc R
C7 C 0.4637(4) -0.1205(4) 0.7107(4) 0.041(2) Uani 1 1 d .
H7A H 0.4939 -0.1096 0.6846 0.049 Uiso 1 1 calc R
H7B H 0.4756 -0.1602 0.7322 0.049 Uiso 1 1 calc R
C8 C 0.4102(4) -0.1369(4) 0.6800(4) 0.051(3) Uani 1 1 d .
H8A H 0.3814 -0.1527 0.7060 0.061 Uiso 1 1 calc R
H8B H 0.4176 -0.1738 0.6539 0.061 Uiso 1 1 calc R
C9 C 0.4210(4) -0.0674(4) 0.5962(3) 0.041(3) Uani 1 1 d .
H9A H 0.4614 -0.0731 0.6038 0.050 Uiso 1 1 calc R
H9B H 0.4095 -0.1031 0.5705 0.050 Uiso 1 1 calc R
C10 C 0.4114(4) 0.0006(4) 0.5705(3) 0.038(3) Uani 1 1 d .
C11 C 0.4119(5) 0.0059(5) 0.5133(4) 0.067(4) Uani 1 1 d .
H11 H 0.4176 -0.0331 0.4917 0.081 Uiso 1 1 calc R
C12 C 0.4041(6) 0.0688(5) 0.4882(3) 0.074(4) Uani 1 1 d .
H12 H 0.4035 0.0728 0.4498 0.089 Uiso 1 1 calc R
C13 C 0.3973(5) 0.1252(5) 0.5214(4) 0.060(3) Uani 1 1 d .
H13 H 0.3943 0.1689 0.5058 0.072 Uiso 1 1 calc R
C14 C 0.3948(4) 0.1168(4) 0.5783(3) 0.033(2) Uani 1 1 d .
C15 C 0.3814(4) 0.1755(4) 0.6145(3) 0.039(2) Uani 1 1 d .
H15A H 0.3403 0.1788 0.6190 0.047 Uiso 1 1 calc R
H15B H 0.3945 0.2175 0.5969 0.047 Uiso 1 1 calc R
C16 C 0.3829(4) 0.2224(4) 0.7075(3) 0.041(2) Uani 1 1 d .
H16A H 0.4088 0.2315 0.7381 0.049 Uiso 1 1 calc R
H16B H 0.3780 0.2648 0.6868 0.049 Uiso 1 1 calc R
C17 C 0.3267(4) 0.2001(4) 0.7299(4) 0.046(3) Uani 1 1 d .
H17A H 0.2994 0.1962 0.6997 0.055 Uiso 1 1 calc R
H17B H 0.3126 0.2344 0.7557 0.055 Uiso 1 1 calc R
C18 C 0.3532(4) 0.1445(4) 0.8149(3) 0.035(2) Uani 1 1 d .
H18A H 0.3235 0.1664 0.8367 0.041 Uiso 1 1 calc R
H18B H 0.3854 0.1759 0.8131 0.041 Uiso 1 1 calc R
C19 C 0.5110(4) -0.0358(4) 0.7627(3) 0.041(2) Uani 1 1 d .
H19A H 0.5342 -0.0741 0.7754 0.050 Uiso 1 1 calc R
H19B H 0.5080 -0.0030 0.7928 0.050 Uiso 1 1 calc R
C20 C 0.5393(4) -0.0029(4) 0.7152(3) 0.030(2) Uani 1 1 d .
C21 C 0.5925(4) 0.0537(4) 0.6260(3) 0.045(3) Uani 1 1 d .
H21 H 0.6094 0.0723 0.5945 0.054 Uiso 1 1 calc R
C22 C 0.6253(4) 0.0312(4) 0.6684(4) 0.043(3) Uani 1 1 d .
H22 H 0.6649 0.0359 0.6672 0.052 Uiso 1 1 calc R
C23 C 0.5992(4) 0.0010(4) 0.7135(4) 0.042(2) Uani 1 1 d .
H23 H 0.6210 -0.0166 0.7425 0.051 Uiso 1 1 calc R
C24 C 0.5341(4) 0.0490(4) 0.6299(3) 0.033(2) Uani 1 1 d .
H24 H 0.5124 0.0644 0.6000 0.039 Uiso 1 1 calc R
C25 C 0.3282(4) -0.0896(5) 0.6346(4) 0.048(3) Uani 1 1 d .
H25A H 0.3259 -0.1347 0.6175 0.058 Uiso 1 1 calc R
H25B H 0.3149 -0.0560 0.6078 0.058 Uiso 1 1 calc R
C26 C 0.2901(4) -0.0878(4) 0.6850(4) 0.042(3) Uani 1 1 d .
C27 C 0.2369(5) -0.1181(5) 0.6837(5) 0.057(3) Uani 1 1 d .
H27 H 0.2227 -0.1372 0.6511 0.069 Uiso 1 1 calc R
C28 C 0.2048(5) -0.1195(5) 0.7322(5) 0.061(3) Uani 1 1 d .
H28 H 0.1680 -0.1378 0.7321 0.073 Uiso 1 1 calc R
C29 C 0.2276(5) -0.0940(4) 0.7800(4) 0.050(3) Uani 1 1 d .
H29 H 0.2082 -0.0968 0.8136 0.060 Uiso 1 1 calc R
C30 C 0.2807(4) -0.0638(4) 0.7762(4) 0.046(3) Uani 1 1 d .
H30 H 0.2963 -0.0466 0.8089 0.056 Uiso 1 1 calc R
C31 C 0.4692(4) 0.1858(4) 0.6661(3) 0.037(2) Uani 1 1 d .
H31A H 0.4730 0.2341 0.6567 0.044 Uiso 1 1 calc R
H31B H 0.4859 0.1593 0.6361 0.044 Uiso 1 1 calc R
C32 C 0.5019(4) 0.1722(4) 0.7175(4) 0.033(2) Uani 1 1 d .
C33 C 0.5540(4) 0.2040(4) 0.7280(4) 0.043(3) Uani 1 1 d .
H33 H 0.5709 0.2313 0.7009 0.051 Uiso 1 1 calc R
C34 C 0.5804(5) 0.1952(4) 0.7781(4) 0.051(3) Uani 1 1 d .
H34 H 0.6160 0.2148 0.7850 0.062 Uiso 1 1 calc R
C35 C 0.5530(4) 0.1565(5) 0.8183(4) 0.049(3) Uani 1 1 d .
H35 H 0.5684 0.1518 0.8537 0.059 Uiso 1 1 calc R
C36 C 0.5027(4) 0.1254(4) 0.8043(4) 0.048(3) Uani 1 1 d .
H36 H 0.4852 0.0983 0.8312 0.058 Uiso 1 1 calc R
C37 C 0.2739(4) 0.1033(4) 0.7638(3) 0.041(3) Uani 1 1 d .
H37A H 0.2485 0.1370 0.7803 0.049 Uiso 1 1 calc R
H37B H 0.2751 0.0634 0.7880 0.049 Uiso 1 1 calc R
C38 C 0.2517(4) 0.0826(4) 0.7080(4) 0.040(2) Uani 1 1 d .
C39 C 0.1940(5) 0.0776(5) 0.6991(4) 0.053(3) Uani 1 1 d .
H39 H 0.1688 0.0881 0.7278 0.064 Uiso 1 1 calc R
C40 C 0.1728(4) 0.0572(5) 0.6483(4) 0.059(3) Uani 1 1 d .
H40 H 0.1337 0.0516 0.6429 0.071 Uiso 1 1 calc R
C41 C 0.2104(5) 0.0454(5) 0.6065(4) 0.051(3) Uani 1 1 d .
H41 H 0.1976 0.0323 0.5715 0.062 Uiso 1 1 calc R
C42 C 0.2684(4) 0.0533(4) 0.6170(4) 0.042(3) Uani 1 1 d .
H42 H 0.2938 0.0475 0.5877 0.050 Uiso 1 1 calc R
N1 N 0.3900(3) 0.0292(3) 0.8115(2) 0.0325(18) Uani 1 1 d .
N1N N 0.3161(4) -0.2368(5) 0.8472(3) 0.051(2) Uani 1 1 d .
N2 N 0.4539(3) -0.0609(3) 0.7485(3) 0.0346(19) Uani 1 1 d .
N2N N 0.4146(5) -0.2977(5) 0.9687(4) 0.062(3) Uani 1 1 d .
N3 N 0.3879(3) -0.0748(3) 0.6490(3) 0.040(2) Uani 1 1 d .
N3N N 0.2438(4) 0.0096(4) 0.9350(4) 0.061(3) Uani 1 1 d .
N4 N 0.4019(3) 0.0551(3) 0.6030(2) 0.0343(19) Uani 1 1 d .
N4N N 0.0933(5) -0.1979(5) 0.8705(5) 0.070(3) Uani 1 1 d .
N5 N 0.4087(3) 0.1688(3) 0.6703(3) 0.0347(19) Uani 1 1 d .
N5N N 0.2895(5) -0.2250(4) 1.0819(4) 0.064(3) Uani 1 1 d .
N6 N 0.3317(3) 0.1327(3) 0.7587(3) 0.0330(19) Uani 1 1 d .
N6N N 0.5756(6) -0.0749(7) 0.8967(5) 0.098(4) Uiso 1 1 d .
N7 N 0.5059(3) 0.0234(3) 0.6747(3) 0.040(2) Uani 1 1 d .
N8 N 0.3124(3) -0.0566(3) 0.7295(3) 0.041(2) Uani 1 1 d .
N9 N 0.4763(3) 0.1306(3) 0.7551(3) 0.037(2) Uani 1 1 d .
N10 N 0.2904(3) 0.0691(3) 0.6678(3) 0.039(2) Uani 1 1 d .
O1N O 0.2912(3) -0.2830(3) 0.8738(3) 0.070(2) Uani 1 1 d .
O1W O 0.3351(3) -0.1194(3) 0.9854(2) 0.0443(18) Uani 1 1 d .
O2N O 0.3391(3) -0.1907(4) 0.8751(3) 0.070(2) Uani 1 1 d .
O2W O 0.2275(3) -0.1714(3) 0.9321(3) 0.057(2) Uani 1 1 d .
O3N O 0.3166(3) -0.2369(4) 0.7967(3) 0.077(2) Uani 1 1 d .
O3W O 0.2447(3) -0.3204(3) 0.9813(3) 0.060(2) Uani 1 1 d .
O4N O 0.3680(3) -0.3311(3) 0.9674(3) 0.062(2) Uani 1 1 d .
O4W O 0.4328(3) -0.0881(3) 1.0351(3) 0.077(2) Uani 1 1 d .
O5N O 0.4116(3) -0.2327(3) 0.9670(3) 0.066(2) Uani 1 1 d .
O6N O 0.4614(3) -0.3279(4) 0.9711(3) 0.077(2) Uani 1 1 d .
O6W O 0.1377(3) -0.3107(3) 1.0176(3) 0.083(3) Uani 1 1 d .
O7N O 0.2402(4) -0.0401(4) 0.9037(3) 0.108(3) Uani 1 1 d .
O7W O 0.0212(4) -0.3054(4) 0.9653(3) 0.102(3) Uani 1 1 d .
O8N O 0.2335(4) 0.0673(4) 0.9178(3) 0.096(3) Uani 1 1 d .
O9N O 0.2639(4) -0.0006(4) 0.9808(3) 0.101(3) Uani 1 1 d .
O10N O 0.1234(3) -0.2250(4) 0.9077(3) 0.077(2) Uani 1 1 d .
O11N O 0.1085(5) -0.1577(5) 0.8405(5) 0.167(5) Uani 1 1 d .
O12N O 0.0442(4) -0.2209(5) 0.8672(5) 0.140(4) Uani 1 1 d .
O13N O 0.2521(3) -0.2025(3) 1.0501(3) 0.058(2) Uani 1 1 d .
O14N O 0.3345(3) -0.2479(3) 1.0602(3) 0.063(2) Uani 1 1 d .
O15N O 0.2830(4) -0.2268(4) 1.1324(3) 0.088(3) Uani 1 1 d .
O16N O 0.5476(4) -0.0196(5) 0.8907(3) 0.097(3) Uani 1 1 d .
O17N O 0.5705(6) -0.1257(5) 0.8733(4) 0.177(6) Uani 1 1 d .
O18N O 0.6130(5) -0.0700(5) 0.9349(4) 0.155(5) Uani 1 1 d .
Er1 Er 0.394972(19) 0.041281(19) 0.706933(15) 0.03164(10) Uani 1 1 d .
Er2 Er 0.30654(2) -0.23093(2) 0.965349(18) 0.04107(12) Uani 1 1 d .

loop_
_atom_site_aniso_label
_atom_site_aniso_U_11
_atom_site_aniso_U_22
_atom_site_aniso_U_33
_atom_site_aniso_U_23
_atom_site_aniso_U_13
_atom_site_aniso_U_12
C1 0.042(7) 0.043(6) 0.033(5) -0.002(5) 0.009(5) -0.005(5)
C2 0.063(8) 0.055(6) 0.040(6) -0.010(5) 0.003(6) -0.011(6)
C3 0.077(8) 0.070(7) 0.017(5) 0.001(5) 0.002(6) 0.005(7)
C4 0.054(8) 0.062(7) 0.038(6) 0.027(6) -0.002(5) -0.012(6)
C5 0.027(6) 0.042(6) 0.037(5) 0.006(5) 0.006(5) -0.006(5)
C6 0.039(6) 0.023(5) 0.063(7) 0.013(5) 0.005(6) -0.002(5)
C7 0.032(6) 0.030(5) 0.059(6) -0.002(5) 0.001(6) 0.003(5)
C8 0.064(8) 0.019(5) 0.068(7) 0.002(5) 0.000(6) 0.005(5)
C9 0.056(7) 0.036(5) 0.033(5) -0.009(4) 0.003(5) -0.002(5)
C10 0.051(7) 0.027(5) 0.035(5) 0.003(4) 0.001(5) -0.006(5)
C11 0.125(13) 0.052(6) 0.025(5) -0.010(5) 0.001(7) -0.005(8)
C12 0.130(13) 0.082(8) 0.012(5) -0.010(6) -0.004(7) 0.003(9)
C13 0.083(9) 0.062(6) 0.035(6) 0.021(5) -0.008(7) 0.014(7)
C14 0.037(6) 0.027(5) 0.034(5) 0.013(4) 0.006(5) -0.003(5)
C15 0.031(6) 0.044(5) 0.043(6) 0.008(5) 0.002(5) 0.015(5)
C16 0.046(6) 0.036(5) 0.041(5) 0.004(5) -0.006(5) 0.000(5)
C17 0.049(7) 0.042(6) 0.047(6) 0.003(5) 0.011(5) 0.001(5)
C18 0.047(7) 0.027(5) 0.029(5) -0.001(4) 0.003(5) -0.004(5)
C19 0.039(6) 0.044(6) 0.041(6) 0.013(5) 0.007(5) 0.004(6)
C20 0.032(6) 0.035(5) 0.023(5) 0.006(4) -0.005(5) 0.005(5)
C21 0.057(8) 0.047(6) 0.030(5) -0.003(5) 0.006(6) -0.010(6)
C22 0.030(6) 0.050(6) 0.051(6) 0.002(5) 0.006(5) -0.010(5)
C23 0.042(6) 0.048(5) 0.036(5) 0.001(5) -0.002(6) 0.010(6)
C24 0.025(5) 0.037(5) 0.036(5) -0.002(5) 0.002(5) 0.000(5)
C25 0.052(8) 0.042(6) 0.051(7) -0.003(5) -0.019(6) 0.006(6)
C26 0.044(7) 0.034(5) 0.047(6) -0.006(5) -0.002(6) -0.006(5)
C27 0.057(8) 0.039(6) 0.076(8) -0.007(6) -0.007(7) 0.000(6)
C28 0.048(8) 0.039(6) 0.095(9) -0.004(6) 0.013(8) -0.008(6)
C29 0.051(8) 0.034(6) 0.064(8) 0.013(5) 0.019(7) -0.002(6)
C30 0.036(6) 0.045(6) 0.058(7) 0.005(5) -0.005(6) 0.012(6)
C31 0.039(7) 0.032(5) 0.041(6) 0.001(5) 0.000(5) -0.001(5)
C32 0.034(6) 0.022(5) 0.043(6) -0.004(4) -0.003(5) 0.001(5)
C33 0.047(7) 0.022(5) 0.060(7) -0.007(5) -0.001(6) -0.007(5)
C34 0.057(8) 0.022(5) 0.075(8) 0.000(5) -0.005(7) -0.001(5)
C35 0.046(7) 0.050(7) 0.051(7) -0.009(5) -0.012(6) 0.014(6)
C36 0.044(7) 0.041(6) 0.059(8) 0.001(5) -0.001(6) 0.018(6)
C37 0.046(7) 0.038(6) 0.037(6) 0.004(5) 0.012(5) 0.002(5)
C38 0.038(6) 0.039(5) 0.042(6) 0.007(5) 0.000(6) -0.006(5)
C39 0.042(7) 0.067(7) 0.051(7) 0.001(6) 0.011(7) -0.013(6)
C40 0.039(7) 0.070(8) 0.068(8) 0.009(7) -0.014(7) 0.014(6)
C41 0.058(8) 0.059(7) 0.037(6) 0.000(6) -0.012(6) 0.002(7)
C42 0.057(7) 0.036(6) 0.032(5) 0.007(4) 0.000(5) -0.007(6)
N1 0.040(5) 0.035(4) 0.023(4) 0.000(3) 0.006(4) -0.007(4)
N1N 0.054(7) 0.059(6) 0.040(5) 0.001(5) -0.003(5) 0.015(6)
N2 0.039(5) 0.038(4) 0.027(4) -0.001(4) 0.006(4) -0.005(4)
N2N 0.072(8) 0.067(7) 0.046(5) -0.002(6) 0.010(6) 0.032(7)
N3 0.043(6) 0.034(4) 0.042(5) 0.001(4) -0.006(5) -0.001(5)
N3N 0.071(8) 0.038(5) 0.074(7) -0.012(5) -0.035(6) -0.002(6)
N4 0.040(5) 0.040(4) 0.024(4) -0.003(3) 0.004(4) 0.003(4)
N4N 0.057(8) 0.048(6) 0.105(9) 0.012(6) -0.017(7) -0.016(6)
N5 0.037(5) 0.034(4) 0.033(4) -0.008(3) -0.004(4) 0.000(4)
N5N 0.099(10) 0.032(5) 0.062(7) -0.004(5) 0.032(7) 0.000(6)
N6 0.042(5) 0.034(4) 0.023(4) -0.001(3) 0.001(4) -0.008(4)
N7 0.039(5) 0.038(5) 0.042(5) -0.001(4) 0.009(4) 0.001(4)
N8 0.043(5) 0.037(4) 0.042(5) -0.002(4) 0.008(5) 0.004(4)
N9 0.027(5) 0.048(5) 0.037(5) 0.007(4) 0.000(4) -0.005(4)
N10 0.050(6) 0.041(4) 0.027(4) 0.001(4) 0.003(4) 0.004(4)
O1N 0.100(7) 0.052(5) 0.058(5) 0.001(4) 0.000(5) -0.004(5)
O1W 0.055(5) 0.033(3) 0.045(4) 0.003(3) 0.002(3) -0.005(3)
O2N 0.073(6) 0.088(5) 0.049(5) -0.007(4) -0.003(4) -0.043(5)
O2W 0.052(5) 0.047(4) 0.074(5) 0.000(4) -0.006(4) 0.005(4)
O3N 0.085(6) 0.103(6) 0.044(4) -0.016(5) 0.009(5) 0.000(5)
O3W 0.059(5) 0.047(4) 0.074(5) -0.011(3) 0.021(4) -0.005(4)
O4N 0.048(5) 0.051(4) 0.086(6) -0.016(4) 0.005(5) -0.005(4)
O4W 0.080(6) 0.069(5) 0.083(5) -0.005(5) -0.014(5) -0.003(5)
O5N 0.054(5) 0.047(4) 0.097(6) 0.017(5) 0.018(5) 0.008(4)
O6N 0.064(6) 0.073(5) 0.094(6) -0.002(5) -0.004(5) 0.025(5)
O6W 0.094(7) 0.070(5) 0.085(6) -0.028(4) 0.018(5) -0.019(5)
O7N 0.172(10) 0.055(5) 0.099(6) -0.016(5) -0.021(7) 0.021(7)
O7W 0.079(6) 0.112(6) 0.117(7) -0.001(6) 0.027(6) 0.008(6)
O8N 0.116(8) 0.042(4) 0.129(8) -0.004(5) -0.062(6) 0.011(5)
O9N 0.142(9) 0.102(7) 0.057(5) -0.005(5) -0.018(6) 0.028(7)
O10N 0.075(6) 0.077(5) 0.079(6) 0.006(5) -0.017(5) 0.016(5)
O11N 0.114(9) 0.163(10) 0.223(12) 0.134(9) -0.014(9) -0.025(9)
O12N 0.079(8) 0.124(8) 0.217(12) 0.046(8) -0.057(8) -0.016(7)
O13N 0.056(5) 0.052(4) 0.066(5) -0.009(4) 0.011(4) 0.007(4)
O14N 0.075(6) 0.057(5) 0.056(5) 0.010(4) 0.009(4) 0.024(4)
O15N 0.130(8) 0.075(5) 0.058(5) 0.010(5) 0.035(5) 0.002(6)
O16N 0.085(7) 0.124(7) 0.082(6) -0.009(5) -0.019(5) 0.017(6)
O17N 0.328(19) 0.091(7) 0.113(8) -0.053(6) -0.098(10) 0.078(9)
O18N 0.161(11) 0.178(10) 0.127(8) 0.018(7) -0.073(9) -0.025(9)
Er1 0.0368(2) 0.03074(18) 0.02740(18) 0.0006(2) 0.0009(2) 0.0017(3)
Er2 0.0446(3) 0.0333(2) 0.0453(2) -0.0014(2) 0.0073(3) -0.0003(3)

loop_
_atom_type_symbol
_atom_type_description
_atom_type_scat_dispersion_real
_atom_type_scat_dispersion_imag
_atom_type_scat_source
C C 0.0033 0.0016 'International Tables Vol C Tables 4.2.6.8 and 6.1.1.4'
H H 0.0000 0.0000 'International Tables Vol C Tables 4.2.6.8 and 6.1.1.4'
N N 0.0061 0.0033 'International Tables Vol C Tables 4.2.6.8 and 6.1.1.4'
O O 0.0106 0.0060 'International Tables Vol C Tables 4.2.6.8 and 6.1.1.4'
Er Er -0.2586 4.9576 'International Tables Vol C Tables 4.2.6.8 and 6.1.1.4'

loop_
_geom_angle_atom_site_label_1
_geom_angle_atom_site_label_2
_geom_angle_atom_site_label_3
_geom_angle
N1 C1 C2 121.6(8)
N1 C1 C18 117.8(7)
C2 C1 C18 120.3(8)
C3 C2 C1 120.6(9)
C3 C2 H2 119.7
C1 C2 H2 119.7
C4 C3 C2 116.8(8)
C4 C3 H3 121.6
C2 C3 H3 121.6
C3 C4 C5 121.8(9)
C3 C4 H4 119.2
C5 C4 H4 119.1
N1 C5 C4 120.2(8)
N1 C5 C6 117.2(7)
C4 C5 C6 122.7(8)
N2 C6 C5 110.8(6)
N2 C6 H6A 109.5
C5 C6 H6A 109.4
N2 C6 H6B 109.5
C5 C6 H6B 109.5
H6A C6 H6B 108.1
C8 C7 N2 110.0(7)
C8 C7 H7A 109.6
N2 C7 H7A 109.7
C8 C7 H7B 109.7
N2 C7 H7B 109.7
H7A C7 H7B 108.1
C7 C8 N3 111.3(7)
C7 C8 H8A 109.4
N3 C8 H8A 109.3
C7 C8 H8B 109.4
N3 C8 H8B 109.4
H8A C8 H8B 108.0
C10 C9 N3 111.4(7)
C10 C9 H9A 109.3
N3 C9 H9A 109.3
C10 C9 H9B 109.3
N3 C9 H9B 109.4
H9A C9 H9B 108.0
N4 C10 C11 121.9(8)
N4 C10 C9 119.2(7)
C11 C10 C9 118.9(8)
C12 C11 C10 120.1(8)
C12 C11 H11 120.0
C10 C11 H11 119.9
C13 C12 C11 118.2(8)
C13 C12 H12 121.0
C11 C12 H12 120.8
C12 C13 C14 119.3(8)
C12 C13 H13 120.3
C14 C13 H13 120.4
N4 C14 C13 122.6(8)
N4 C14 C15 117.0(7)
C13 C14 C15 120.4(7)
C14 C15 N5 112.1(7)
C14 C15 H15A 109.2
N5 C15 H15A 109.2
C14 C15 H15B 109.2
N5 C15 H15B 109.1
H15A C15 H15B 107.9
C17 C16 N5 111.8(7)
C17 C16 H16A 109.2
N5 C16 H16A 109.3
C17 C16 H16B 109.3
N5 C16 H16B 109.3
H16A C16 H16B 107.9
C16 C17 N6 110.9(8)
C16 C17 H17A 109.4
N6 C17 H17A 109.4
C16 C17 H17B 109.4
N6 C17 H17B 109.5
H17A C17 H17B 108.1
N6 C18 C1 113.3(7)
N6 C18 H18A 109.0
C1 C18 H18A 108.9
N6 C18 H18B 108.9
C1 C18 H18B 108.9
H18A C18 H18B 107.7
N2 C19 C20 112.0(7)
N2 C19 H19A 109.3
C20 C19 H19A 109.3
N2 C19 H19B 109.1
C20 C19 H19B 109.1
H19A C19 H19B 107.9
N7 C20 C23 122.4(8)
N7 C20 C19 117.9(8)
C23 C20 C19 119.7(8)
C22 C21 C24 119.5(9)
C22 C21 H21 120.2
C24 C21 H21 120.3
C21 C22 C23 118.9(9)
C21 C22 H22 120.6
C23 C22 H22 120.6
C22 C23 C20 119.2(9)
C22 C23 H23 120.4
C20 C23 H23 120.4
N7 C24 C21 124.1(9)
N7 C24 H24 118.0
C21 C24 H24 118.0
N3 C25 C26 111.6(8)
N3 C25 H25A 109.3
C26 C25 H25A 109.2
N3 C25 H25B 109.3
C26 C25 H25B 109.3
H25A C25 H25B 108.0
N8 C26 C27 124.4(10)
N8 C26 C25 115.2(9)
C27 C26 C25 120.4(9)
C26 C27 C28 118.4(10)
C26 C27 H27 120.8
C28 C27 H27 120.8
C29 C28 C27 119.5(10)
C29 C28 H28 120.2
C27 C28 H28 120.2
C28 C29 C30 116.9(10)
C28 C29 H29 121.5
C30 C29 H29 121.6
N8 C30 C29 126.3(10)
N8 C30 H30 116.8
C29 C30 H30 116.9
N5 C31 C32 113.9(7)
N5 C31 H31A 108.7
C32 C31 H31A 108.8
N5 C31 H31B 108.8
C32 C31 H31B 108.8
H31A C31 H31B 107.7
N9 C32 C33 122.1(8)
N9 C32 C31 116.0(8)
C33 C32 C31 121.8(9)
C34 C33 C32 120.2(9)
C34 C33 H33 119.9
C32 C33 H33 119.9
C33 C34 C35 118.5(10)
C33 C34 H34 120.8
C35 C34 H34 120.7
C36 C35 C34 117.8(10)
C36 C35 H35 121.1
C34 C35 H35 121.1
N9 C36 C35 125.6(10)
N9 C36 H36 117.2
C35 C36 H36 117.2
N6 C37 C38 110.3(7)
N6 C37 H37A 109.6
C38 C37 H37A 109.6
N6 C37 H37B 109.5
C38 C37 H37B 109.6
H37A C37 H37B 108.1
N10 C38 C39 122.3(9)
N10 C38 C37 117.6(8)
C39 C38 C37 120.1(10)
C38 C39 C40 120.8(10)
C38 C39 H39 119.5
C40 C39 H39 119.6
C41 C40 C39 118.3(10)
C41 C40 H40 120.8
C39 C40 H40 120.8
C40 C41 C42 118.6(9)
C40 C41 H41 120.7
C42 C41 H41 120.7
N10 C42 C41 123.9(9)
N10 C42 H42 118.1
C41 C42 H42 118.1
C1 N1 C5 118.9(7)
C1 N1 Er1 120.7(5)
C5 N1 Er1 120.3(5)
O3N N1N O2N 122.6(10)
O3N N1N O1N 121.2(10)
O2N N1N O1N 116.2(8)
O3N N1N Er2 175.5(7)
O2N N1N Er2 57.7(4)
O1N N1N Er2 58.7(4)
C19 N2 C6 107.6(7)
C19 N2 C7 105.2(7)
C6 N2 C7 108.3(6)
C19 N2 Er1 108.5(5)
C6 N2 Er1 110.9(5)
C7 N2 Er1 115.9(5)
O6N N2N O5N 121.5(11)
O6N N2N O4N 121.0(9)
O5N N2N O4N 117.5(9)
O6N N2N Er2 178.4(8)
O5N N2N Er2 59.6(5)
O4N N2N Er2 57.9(5)
C25 N3 C9 108.0(7)
C25 N3 C8 106.7(7)
C9 N3 C8 108.6(7)
C25 N3 Er1 110.5(5)
C9 N3 Er1 109.5(5)
C8 N3 Er1 113.4(5)
O9N N3N O8N 122.3(9)
O9N N3N O7N 117.1(10)
O8N N3N O7N 120.1(10)
C10 N4 C14 117.7(7)
C10 N4 Er1 120.6(5)
C14 N4 Er1 121.6(5)
O11N N4N O12N 120.5(14)
O11N N4N O10N 124.9(13)
O12N N4N O10N 114.5(11)
C31 N5 C15 109.5(7)
C31 N5 C16 106.0(6)
C15 N5 C16 107.8(6)
C31 N5 Er1 110.6(5)
C15 N5 Er1 109.2(5)
C16 N5 Er1 113.6(5)
O15N N5N O13N 122.3(11)
O15N N5N O14N 120.5(11)
O13N N5N O14N 117.2(9)
O15N N5N Er2 175.9(8)
O13N N5N Er2 60.2(5)
O14N N5N Er2 57.0(5)
C18 N6 C37 107.3(7)
C18 N6 C17 108.7(6)
C37 N6 C17 108.0(7)
C18 N6 Er1 110.6(5)
C37 N6 Er1 107.1(5)
C17 N6 Er1 114.7(5)
O17N N6N O16N 128.6(15)
O17N N6N O18N 119.5(15)
O16N N6N O18N 112.0(13)
C20 N7 C24 115.7(8)
C20 N7 Er1 113.1(5)
C24 N7 Er1 129.8(6)
C26 N8 C30 114.0(8)
C26 N8 Er1 115.2(6)
C30 N8 Er1 128.0(6)
C36 N9 C32 115.6(8)
C36 N9 Er1 128.8(6)
C32 N9 Er1 113.0(5)
C38 N10 C42 115.8(8)
C38 N10 Er1 113.5(6)
C42 N10 Er1 128.0(6)
N1N O1N Er2 95.6(5)
N1N O2N Er2 96.7(6)
N2N O4N Er2 95.7(5)
N2N O5N Er2 94.0(6)
N5N O13N Er2 93.9(6)
N5N O14N Er2 96.9(6)
N4 Er1 N1 178.7(2)
N4 Er1 N2 115.3(2)
N1 Er1 N2 64.7(2)
N4 Er1 N6 115.8(2)
N1 Er1 N6 64.2(2)
N2 Er1 N6 128.9(2)
N4 Er1 N5 64.1(2)
N1 Er1 N5 115.1(2)
N2 Er1 N5 140.7(2)
N6 Er1 N5 66.0(2)
N4 Er1 N3 64.7(2)
N1 Er1 N3 116.2(2)
N2 Er1 N3 65.8(2)
N6 Er1 N3 142.0(2)
N5 Er1 N3 128.8(2)
N4 Er1 N10 71.8(2)
N1 Er1 N10 109.1(2)
N2 Er1 N10 140.3(2)
N6 Er1 N10 61.1(2)
N5 Er1 N10 78.7(2)
N3 Er1 N10 86.0(2)
N4 Er1 N7 70.7(2)
N1 Er1 N7 108.4(2)
N2 Er1 N7 60.8(2)
N6 Er1 N7 139.1(2)
N5 Er1 N7 84.8(2)
N3 Er1 N7 78.5(2)
N10 Er1 N7 142.5(2)
N4 Er1 N8 108.2(2)
N1 Er1 N8 73.0(2)
N2 Er1 N8 76.7(2)
N6 Er1 N8 88.8(2)
N5 Er1 N8 142.5(2)
N3 Er1 N8 58.4(2)
N10 Er1 N8 64.5(2)
N7 Er1 N8 129.2(2)
N4 Er1 N9 107.4(2)
N1 Er1 N9 71.3(2)
N2 Er1 N9 87.4(2)
N6 Er1 N9 76.6(2)
N5 Er1 N9 58.7(2)
N3 Er1 N9 141.2(2)
N10 Er1 N9 129.5(2)
N7 Er1 N9 63.6(2)
N8 Er1 N9 144.3(2)
O3W Er2 O1W 148.8(2)
O3W Er2 O2W 86.2(2)
O1W Er2 O2W 80.5(2)
O3W Er2 O14N 84.7(2)
O1W Er2 O14N 81.5(2)
O2W Er2 O14N 127.9(2)
O3W Er2 O4N 76.2(2)
O1W Er2 O4N 125.2(2)
O2W Er2 O4N 151.7(2)
O14N Er2 O4N 73.0(2)
O3W Er2 O2N 126.2(2)
O1W Er2 O2N 78.2(2)
O2W Er2 O2N 77.4(2)
O14N Er2 O2N 144.1(3)
O4N Er2 O2N 95.2(3)
O3W Er2 O1N 75.3(2)
O1W Er2 O1N 128.0(2)
O2W Er2 O1N 77.3(2)
O14N Er2 O1N 147.0(2)
O4N Er2 O1N 76.9(2)
O2N Er2 O1N 51.3(2)
O3W Er2 O5N 128.1(2)
O1W Er2 O5N 73.9(2)
O2W Er2 O5N 143.9(2)
O14N Er2 O5N 73.1(2)
O4N Er2 O5N 52.7(2)
O2N Er2 O5N 72.9(2)
O1N Er2 O5N 98.9(3)
O3W Er2 O13N 72.9(2)
O1W Er2 O13N 76.5(2)
O2W Er2 O13N 76.3(2)
O14N Er2 O13N 52.0(2)
O4N Er2 O13N 118.0(2)
O2N Er2 O13N 146.0(2)
O1N Er2 O13N 139.5(3)
O5N Er2 O13N 120.3(2)
O3W Er2 N5N 77.1(2)
O1W Er2 N5N 78.3(2)
O2W Er2 N5N 102.1(3)
O14N Er2 N5N 26.1(2)
O4N Er2 N5N 95.5(3)
O2N Er2 N5N 156.2(2)
O1N Er2 N5N 152.3(3)
O5N Er2 N5N 97.2(3)
O13N Er2 N5N 25.9(2)
O3W Er2 N2N 102.1(3)
O1W Er2 N2N 99.5(3)
O2W Er2 N2N 160.9(2)
O14N Er2 N2N 70.6(3)
O4N Er2 N2N 26.4(2)
O2N Er2 N2N 83.9(3)
O1N Er2 N2N 88.1(3)
O5N Er2 N2N 26.4(2)
O13N Er2 N2N 122.5(3)
N5N Er2 N2N 96.6(3)
O3W Er2 N1N 100.7(3)
O1W Er2 N1N 102.9(2)
O2W Er2 N1N 74.8(2)
O14N Er2 N1N 157.2(3)
O4N Er2 N1N 86.6(2)
O2N Er2 N1N 25.6(2)
O1N Er2 N1N 25.7(2)
O5N Er2 N1N 86.4(3)
O13N Er2 N1N 150.8(3)
N5N Er2 N1N 176.4(3)
N2N Er2 N1N 86.6(3)

loop_
_geom_bond_atom_site_label_1
_geom_bond_atom_site_label_2
_geom_bond_distance
C1 N1 1.337(9)
C1 C2 1.399(11)
C1 C18 1.469(10)
C2 C3 1.385(11)
C2 H2 0.9300
C3 C4 1.358(11)
C3 H3 0.9300
C4 C5 1.410(11)
C4 H4 0.9300
C5 N1 1.354(9)
C5 C6 1.494(10)
C6 N2 1.475(9)
C6 H6A 0.9700
C6 H6B 0.9700
C7 C8 1.488(11)
C7 N2 1.491(9)
C7 H7A 0.9700
C7 H7B 0.9700
C8 N3 1.514(10)
C8 H8A 0.9700
C8 H8B 0.9700
C9 C10 1.477(10)
C9 N3 1.495(10)
C9 H9A 0.9700
C9 H9B 0.9700
C10 N4 1.336(9)
C10 C11 1.383(11)
C11 C12 1.375(11)
C11 H11 0.9300
C12 C13 1.367(11)
C12 H12 0.9300
C13 C14 1.382(10)
C13 H13 0.9300
C14 N4 1.350(9)
C14 C15 1.469(10)
C15 N5 1.495(9)
C15 H15A 0.9700
C15 H15B 0.9700
C16 C17 1.484(11)
C16 N5 1.501(9)
C16 H16A 0.9700
C16 H16B 0.9700
C17 N6 1.488(9)
C17 H17A 0.9700
C17 H17B 0.9700
C18 N6 1.464(9)
C18 H18A 0.9700
C18 H18B 0.9700
C19 N2 1.462(10)
C19 C20 1.469(11)
C19 H19A 0.9700
C19 H19B 0.9700
C20 N7 1.351(10)
C20 C23 1.404(12)
C21 C22 1.351(11)
C21 C24 1.374(12)
C21 H21 0.9300
C22 C23 1.377(11)
C22 H22 0.9300
C23 H23 0.9300
C24 N7 1.359(10)
C24 H24 0.9300
C25 N3 1.468(11)
C25 C26 1.507(12)
C25 H25A 0.9700
C25 H25B 0.9700
C26 N8 1.338(10)
C26 C27 1.378(12)
C27 C28 1.391(12)
C27 H27 0.9300
C28 C29 1.362(12)
C28 H28 0.9300
C29 C30 1.378(12)
C29 H29 0.9300
C30 N8 1.355(11)
C30 H30 0.9300
C31 N5 1.456(10)
C31 C32 1.479(11)
C31 H31A 0.9700
C31 H31B 0.9700
C32 N9 1.355(10)
C32 C33 1.389(11)
C33 C34 1.366(11)
C33 H33 0.9300
C34 C35 1.385(12)
C34 H34 0.9300
C35 C36 1.366(12)
C35 H35 0.9300
C36 N9 1.341(10)
C36 H36 0.9300
C37 N6 1.473(10)
C37 C38 1.499(11)
C37 H37A 0.9700
C37 H37B 0.9700
C38 N10 1.351(10)
C38 C39 1.368(12)
C39 C40 1.380(12)
C39 H39 0.9300
C40 C41 1.358(12)
C40 H40 0.9300
C41 C42 1.389(12)
C41 H41 0.9300
C42 N10 1.361(10)
C42 H42 0.9300
N1 Er1 2.535(6)
N1N O3N 1.217(9)
N1N O2N 1.244(9)
N1N O1N 1.248(9)
N1N Er2 2.859(8)
N2 Er1 2.617(7)
N2N O6N 1.243(10)
N2N O5N 1.266(9)
N2N O4N 1.269(10)
N2N Er2 2.843(10)
N3 Er1 2.659(6)
N3N O9N 1.217(9)
N3N O8N 1.220(9)
N3N O7N 1.228(9)
N4 Er1 2.523(6)
N4N O11N 1.122(11)
N4N O12N 1.234(11)
N4N O10N 1.256(11)
N5 Er1 2.652(6)
N5N O15N 1.226(10)
N5N O13N 1.242(10)
N5N O14N 1.259(10)
N5N Er2 2.840(10)
N6 Er1 2.628(7)
N6N O17N 1.143(12)
N6N O16N 1.267(12)
N6N O18N 1.274(13)
N7 Er1 2.731(7)
N8 Er1 2.765(7)
N9 Er1 2.825(7)
N10 Er1 2.678(7)
O1N Er2 2.453(6)
O1W Er2 2.320(5)
O2N Er2 2.433(6)
O2W Er2 2.323(6)
O3W Er2 2.294(6)
O4N Er2 2.420(6)
O5N Er2 2.459(7)
O13N Er2 2.471(7)
O14N Er2 2.400(6)

loop_
_geom_torsion_atom_site_label_1
_geom_torsion_atom_site_label_2
_geom_torsion_atom_site_label_3
_geom_torsion_atom_site_label_4
_geom_torsion
N1 C1 C2 C3 0.9(16)
C18 C1 C2 C3 -172.9(9)
C1 C2 C3 C4 -3.8(16)
C2 C3 C4 C5 3.3(16)
C3 C4 C5 N1 0.1(15)
C3 C4 C5 C6 -179.8(9)
N1 C5 C6 N2 35.9(11)
C4 C5 C6 N2 -144.2(9)
N2 C7 C8 N3 55.4(10)
N3 C9 C10 N4 32.3(12)
N3 C9 C10 C11 -147.1(10)
N4 C10 C11 C12 1.8(19)
C9 C10 C11 C12 -178.8(11)
C10 C11 C12 C13 2(2)
C11 C12 C13 C14 -4(2)
C12 C13 C14 N4 3.6(18)
C12 C13 C14 C15 -173.5(11)
N4 C14 C15 N5 32.4(12)
C13 C14 C15 N5 -150.3(10)
N5 C16 C17 N6 55.2(9)
N1 C1 C18 N6 28.2(12)
C2 C1 C18 N6 -157.8(9)
N2 C19 C20 N7 24.5(11)
N2 C19 C20 C23 -156.3(8)
C24 C21 C22 C23 3.0(14)
C21 C22 C23 C20 -2.6(13)
N7 C20 C23 C22 -1.6(14)
C19 C20 C23 C22 179.1(8)
C22 C21 C24 N7 0.8(14)
N3 C25 C26 N8 16.6(11)
N3 C25 C26 C27 -162.0(8)
N8 C26 C27 C28 -3.1(15)
C25 C26 C27 C28 175.5(9)
C26 C27 C28 C29 -3.0(15)
C27 C28 C29 C30 4.1(14)
C28 C29 C30 N8 0.5(14)
N5 C31 C32 N9 16.7(11)
N5 C31 C32 C33 -159.3(8)
N9 C32 C33 C34 -1.8(13)
C31 C32 C33 C34 173.9(8)
C32 C33 C34 C35 -2.5(13)
C33 C34 C35 C36 4.2(13)
C34 C35 C36 N9 -2.0(14)
N6 C37 C38 N10 23.7(11)
N6 C37 C38 C39 -156.5(8)
N10 C38 C39 C40 1.1(15)
C37 C38 C39 C40 -178.6(8)
C38 C39 C40 C41 -3.2(15)
C39 C40 C41 C42 1.1(15)
C40 C41 C42 N10 3.3(16)
C2 C1 N1 C5 2.6(14)
C18 C1 N1 C5 176.6(8)
C2 C1 N1 Er1 -173.0(7)
C18 C1 N1 Er1 0.9(11)
C4 C5 N1 C1 -3.1(13)
C6 C5 N1 C1 176.8(8)
C4 C5 N1 Er1 172.5(6)
C6 C5 N1 Er1 -7.6(10)
C20 C19 N2 C6 -174.6(7)
C20 C19 N2 C7 70.1(9)
C20 C19 N2 Er1 -54.5(8)
C5 C6 N2 C19 73.8(9)
C5 C6 N2 C7 -173.0(7)
C5 C6 N2 Er1 -44.8(8)
C8 C7 N2 C19 -162.7(7)
C8 C7 N2 C6 82.5(9)
C8 C7 N2 Er1 -42.9(9)
C26 C25 N3 C9 -171.8(7)
C26 C25 N3 C8 71.6(9)
C26 C25 N3 Er1 -52.1(8)
C10 C9 N3 C25 78.2(9)
C10 C9 N3 C8 -166.4(7)
C10 C9 N3 Er1 -42.1(9)
C7 C8 N3 C25 -163.4(8)
C7 C8 N3 C9 80.4(9)
C7 C8 N3 Er1 -41.5(9)
C11 C10 N4 C14 -2.4(15)
C9 C10 N4 C14 178.3(9)
C11 C10 N4 Er1 176.0(8)
C9 C10 N4 Er1 -3.3(12)
C13 C14 N4 C10 -0.3(15)
C15 C14 N4 C10 176.9(8)
C13 C14 N4 Er1 -178.7(8)
C15 C14 N4 Er1 -1.5(12)
C32 C31 N5 C15 -172.5(6)
C32 C31 N5 C16 71.4(8)
C32 C31 N5 Er1 -52.2(8)
C14 C15 N5 C31 76.9(9)
C14 C15 N5 C16 -168.2(7)
C14 C15 N5 Er1 -44.3(8)
C17 C16 N5 C31 -161.9(7)
C17 C16 N5 C15 80.9(8)
C17 C16 N5 Er1 -40.2(8)
C1 C18 N6 C37 75.6(9)
C1 C18 N6 C17 -167.7(8)
C1 C18 N6 Er1 -40.9(9)
C38 C37 N6 C18 -173.8(7)
C38 C37 N6 C17 69.1(8)
C38 C37 N6 Er1 -54.9(7)
C16 C17 N6 C18 81.6(9)
C16 C17 N6 C37 -162.1(7)
C16 C17 N6 Er1 -42.8(9)
C23 C20 N7 C24 5.1(12)
C19 C20 N7 C24 -175.6(7)
C23 C20 N7 Er1 -162.2(7)
C19 C20 N7 Er1 17.0(9)
C21 C24 N7 C20 -4.8(13)
C21 C24 N7 Er1 160.0(7)
C27 C26 N8 C30 7.1(13)
C25 C26 N8 C30 -171.5(7)
C27 C26 N8 Er1 -155.7(8)
C25 C26 N8 Er1 25.7(10)
C29 C30 N8 C26 -5.9(13)
C29 C30 N8 Er1 154.3(7)
C35 C36 N9 C32 -2.1(13)
C35 C36 N9 Er1 158.4(7)
C33 C32 N9 C36 4.0(12)
C31 C32 N9 C36 -172.0(7)
C33 C32 N9 Er1 -159.6(6)
C31 C32 N9 Er1 24.4(9)
C39 C38 N10 C42 2.9(13)
C37 C38 N10 C42 -177.3(7)
C39 C38 N10 Er1 -159.9(7)
C37 C38 N10 Er1 19.9(9)
C41 C42 N10 C38 -5.2(13)
C41 C42 N10 Er1 154.7(8)
O3N N1N O1N Er2 -174.8(8)
O2N N1N O1N Er2 4.1(9)
O3N N1N O2N Er2 174.7(9)
O1N N1N O2N Er2 -4.2(9)
O6N N2N O4N Er2 178.7(9)
O5N N2N O4N Er2 -1.8(10)
O6N N2N O5N Er2 -178.7(9)
O4N N2N O5N Er2 1.8(10)
O15N N5N O13N Er2 -176.3(9)
O14N N5N O13N Er2 2.0(9)
O15N N5N O14N Er2 176.2(8)
O13N N5N O14N Er2 -2.1(9)
C10 N4 Er1 N1 118(11)
C14 N4 Er1 N1 -63(11)
C10 N4 Er1 N2 28.9(8)
C14 N4 Er1 N2 -152.8(7)
C10 N4 Er1 N6 -152.4(7)
C14 N4 Er1 N6 25.9(8)
C10 N4 Er1 N5 165.1(8)
C14 N4 Er1 N5 -16.6(7)
C10 N4 Er1 N3 -14.6(7)
C14 N4 Er1 N3 163.7(8)
C10 N4 Er1 N10 -108.9(7)
C14 N4 Er1 N10 69.5(7)
C10 N4 Er1 N7 71.5(7)
C14 N4 Er1 N7 -110.2(7)
C10 N4 Er1 N8 -54.7(8)
C14 N4 Er1 N8 123.7(7)
C10 N4 Er1 N9 124.4(7)
C14 N4 Er1 N9 -57.3(8)
C1 N1 Er1 N4 73(11)
C5 N1 Er1 N4 -102(11)
C1 N1 Er1 N2 163.4(7)
C5 N1 Er1 N2 -12.2(6)
C1 N1 Er1 N6 -16.5(6)
C5 N1 Er1 N6 167.9(7)
C1 N1 Er1 N5 27.1(7)
C5 N1 Er1 N5 -148.5(6)
C1 N1 Er1 N3 -154.1(6)
C5 N1 Er1 N3 30.3(7)
C1 N1 Er1 N10 -59.1(7)
C5 N1 Er1 N10 125.3(6)
C1 N1 Er1 N7 119.9(7)
C5 N1 Er1 N7 -55.7(7)
C1 N1 Er1 N8 -113.6(7)
C5 N1 Er1 N8 70.9(6)
C1 N1 Er1 N9 67.3(7)
C5 N1 Er1 N9 -108.3(7)
C19 N2 Er1 N4 90.2(5)
C6 N2 Er1 N4 -151.8(5)
C7 N2 Er1 N4 -27.8(6)
C19 N2 Er1 N1 -88.4(5)
C6 N2 Er1 N1 29.6(5)
C7 N2 Er1 N1 153.6(6)
C19 N2 Er1 N6 -88.3(6)
C6 N2 Er1 N6 29.7(6)
C7 N2 Er1 N6 153.7(5)
C19 N2 Er1 N5 11.0(7)
C6 N2 Er1 N5 129.0(5)
C7 N2 Er1 N5 -107.0(6)
C19 N2 Er1 N3 133.3(6)
C6 N2 Er1 N3 -108.7(6)
C7 N2 Er1 N3 15.3(5)
C19 N2 Er1 N10 -178.3(5)
C6 N2 Er1 N10 -60.3(6)
C7 N2 Er1 N10 63.7(7)
C19 N2 Er1 N7 43.2(5)
C6 N2 Er1 N7 161.2(6)
C7 N2 Er1 N7 -74.9(6)
C19 N2 Er1 N8 -165.7(5)
C6 N2 Er1 N8 -47.7(5)
C7 N2 Er1 N8 76.3(6)
C19 N2 Er1 N9 -17.9(5)
C6 N2 Er1 N9 100.1(5)
C7 N2 Er1 N9 -135.9(6)
C18 N6 Er1 N4 -149.6(5)
C37 N6 Er1 N4 93.7(5)
C17 N6 Er1 N4 -26.2(6)
C18 N6 Er1 N1 29.0(5)
C37 N6 Er1 N1 -87.7(5)
C17 N6 Er1 N1 152.4(6)
C18 N6 Er1 N2 28.9(6)
C37 N6 Er1 N2 -87.8(6)
C17 N6 Er1 N2 152.3(5)
C18 N6 Er1 N5 -107.9(5)
C37 N6 Er1 N5 135.4(6)
C17 N6 Er1 N5 15.5(5)
C18 N6 Er1 N3 129.1(5)
C37 N6 Er1 N3 12.4(7)
C17 N6 Er1 N3 -107.4(6)
C18 N6 Er1 N10 162.0(6)
C37 N6 Er1 N10 45.3(5)
C17 N6 Er1 N10 -74.5(6)
C18 N6 Er1 N7 -59.7(6)
C37 N6 Er1 N7 -176.4(5)
C17 N6 Er1 N7 63.8(7)
C18 N6 Er1 N8 100.7(5)
C37 N6 Er1 N8 -16.0(5)
C17 N6 Er1 N8 -135.9(6)
C18 N6 Er1 N9 -46.5(5)
C37 N6 Er1 N9 -163.2(5)
C17 N6 Er1 N9 76.9(6)
C31 N5 Er1 N4 -90.0(5)
C15 N5 Er1 N4 30.6(5)
C16 N5 Er1 N4 150.9(6)
C31 N5 Er1 N1 89.0(5)
C15 N5 Er1 N1 -150.4(5)
C16 N5 Er1 N1 -30.1(6)
C31 N5 Er1 N2 8.9(7)
C15 N5 Er1 N2 129.5(5)
C16 N5 Er1 N2 -110.2(6)
C31 N5 Er1 N6 131.8(6)
C15 N5 Er1 N6 -107.6(6)
C16 N5 Er1 N6 12.7(5)
C31 N5 Er1 N3 -89.6(6)
C15 N5 Er1 N3 30.9(6)
C16 N5 Er1 N3 151.3(5)
C31 N5 Er1 N10 -165.1(5)
C15 N5 Er1 N10 -44.5(5)
C16 N5 Er1 N10 75.9(5)
C31 N5 Er1 N7 -18.9(5)
C15 N5 Er1 N7 101.7(5)
C16 N5 Er1 N7 -137.9(5)
C31 N5 Er1 N8 -176.4(5)
C15 N5 Er1 N8 -55.8(6)
C16 N5 Er1 N8 64.5(6)
C31 N5 Er1 N9 43.3(5)
C15 N5 Er1 N9 163.9(6)
C16 N5 Er1 N9 -75.8(5)
C25 N3 Er1 N4 -89.8(6)
C9 N3 Er1 N4 29.1(5)
C8 N3 Er1 N4 150.5(7)
C25 N3 Er1 N1 91.3(6)
C9 N3 Er1 N1 -149.9(5)
C8 N3 Er1 N1 -28.5(7)
C25 N3 Er1 N2 133.3(6)
C9 N3 Er1 N2 -107.8(6)
C8 N3 Er1 N2 13.6(6)
C25 N3 Er1 N6 10.4(7)
C9 N3 Er1 N6 129.3(5)
C8 N3 Er1 N6 -109.3(6)
C25 N3 Er1 N5 -90.1(6)
C9 N3 Er1 N5 28.7(7)
C8 N3 Er1 N5 150.2(6)
C25 N3 Er1 N10 -18.0(6)
C9 N3 Er1 N10 100.8(6)
C8 N3 Er1 N10 -137.8(6)
C25 N3 Er1 N7 -163.7(6)
C9 N3 Er1 N7 -44.9(5)
C8 N3 Er1 N7 76.5(6)
C25 N3 Er1 N8 44.4(5)
C9 N3 Er1 N8 163.2(6)
C8 N3 Er1 N8 -75.3(6)
C25 N3 Er1 N9 -176.4(5)
C9 N3 Er1 N9 -57.5(7)
C8 N3 Er1 N9 63.9(7)
C38 N10 Er1 N4 -170.1(6)
C42 N10 Er1 N4 29.6(7)
C38 N10 Er1 N1 8.9(6)
C42 N10 Er1 N1 -151.4(6)
C38 N10 Er1 N2 82.0(6)
C42 N10 Er1 N2 -78.3(8)
C38 N10 Er1 N6 -35.2(5)
C42 N10 Er1 N6 164.5(7)
C38 N10 Er1 N5 -104.0(6)
C42 N10 Er1 N5 95.8(7)
C38 N10 Er1 N3 125.2(6)
C42 N10 Er1 N3 -35.1(7)
C38 N10 Er1 N7 -169.6(5)
C42 N10 Er1 N7 30.2(8)
C38 N10 Er1 N8 68.4(6)
C42 N10 Er1 N8 -91.9(7)
C38 N10 Er1 N9 -72.2(6)
C42 N10 Er1 N9 127.5(6)
C20 N7 Er1 N4 -168.0(6)
C24 N7 Er1 N4 26.9(7)
C20 N7 Er1 N1 13.0(6)
C24 N7 Er1 N1 -152.1(7)
C20 N7 Er1 N2 -32.5(5)
C24 N7 Er1 N2 162.4(8)
C20 N7 Er1 N6 84.5(6)
C24 N7 Er1 N6 -80.6(8)
C20 N7 Er1 N5 127.7(6)
C24 N7 Er1 N5 -37.4(7)
C20 N7 Er1 N3 -101.0(6)
C24 N7 Er1 N3 93.9(7)
C20 N7 Er1 N10 -168.5(5)
C24 N7 Er1 N10 26.3(8)
C20 N7 Er1 N8 -69.8(6)
C24 N7 Er1 N8 125.1(7)
C20 N7 Er1 N9 70.2(6)
C24 N7 Er1 N9 -95.0(7)
C26 N8 Er1 N4 5.0(7)
C30 N8 Er1 N4 -155.0(7)
C26 N8 Er1 N1 -174.8(7)
C30 N8 Er1 N1 25.2(7)
C26 N8 Er1 N2 -107.6(6)
C30 N8 Er1 N2 92.5(7)
C26 N8 Er1 N6 121.8(6)
C30 N8 Er1 N6 -38.1(7)
C26 N8 Er1 N5 75.9(7)
C30 N8 Er1 N5 -84.1(8)
C26 N8 Er1 N3 -38.1(6)
C30 N8 Er1 N3 162.0(8)
C26 N8 Er1 N10 63.6(6)
C30 N8 Er1 N10 -96.4(7)
C26 N8 Er1 N7 -74.7(7)
C30 N8 Er1 N7 125.4(7)
C26 N8 Er1 N9 -173.5(6)
C30 N8 Er1 N9 26.5(9)
C36 N9 Er1 N4 -154.1(7)
C32 N9 Er1 N4 6.8(6)
C36 N9 Er1 N1 25.8(7)
C32 N9 Er1 N1 -173.3(6)
C36 N9 Er1 N2 -38.4(7)
C32 N9 Er1 N2 122.5(6)
C36 N9 Er1 N6 92.7(7)
C32 N9 Er1 N6 -106.4(6)
C36 N9 Er1 N5 162.6(8)
C32 N9 Er1 N5 -36.5(5)
C36 N9 Er1 N3 -83.0(8)
C32 N9 Er1 N3 77.9(6)
C36 N9 Er1 N10 125.5(7)
C32 N9 Er1 N10 -73.6(6)
C36 N9 Er1 N7 -96.9(8)
C32 N9 Er1 N7 64.0(6)
C36 N9 Er1 N8 24.4(9)
C32 N9 Er1 N8 -174.7(5)
N5N O14N Er2 O3W -71.2(6)
N5N O14N Er2 O1W 80.7(6)
N5N O14N Er2 O2W 9.8(7)
N5N O14N Er2 O4N -148.4(6)
N5N O14N Er2 O2N 136.7(6)
N5N O14N Er2 O1N -123.5(6)
N5N O14N Er2 O5N 156.3(6)
N5N O14N Er2 O13N 1.2(5)
N5N O14N Er2 N2N -176.0(6)
N5N O14N Er2 N1N -176.4(6)
N2N O4N Er2 O3W -169.0(7)
N2N O4N Er2 O1W -14.3(7)
N2N O4N Er2 O2W 137.8(6)
N2N O4N Er2 O14N -80.4(6)
N2N O4N Er2 O2N 64.9(6)
N2N O4N Er2 O1N 113.2(7)
N2N O4N Er2 O5N 1.0(6)
N2N O4N Er2 O13N -107.3(6)
N2N O4N Er2 N5N -93.8(7)
N2N O4N Er2 N1N 89.1(7)
N1N O2N Er2 O3W -5.6(7)
N1N O2N Er2 O1W -164.0(6)
N1N O2N Er2 O2W -81.2(6)
N1N O2N Er2 O14N 139.1(5)
N1N O2N Er2 O4N 71.1(6)
N1N O2N Er2 O1N 2.4(6)
N1N O2N Er2 O5N 119.4(6)
N1N O2N Er2 O13N -121.3(6)
N1N O2N Er2 N5N -172.5(7)
N1N O2N Er2 N2N 94.9(6)
N1N O1N Er2 O3W 170.9(6)
N1N O1N Er2 O1W 14.5(7)
N1N O1N Er2 O2W 81.5(6)
N1N O1N Er2 O14N -134.6(6)
N1N O1N Er2 O4N -110.2(6)
N1N O1N Er2 O2N -2.4(6)
N1N O1N Er2 O5N -62.0(6)
N1N O1N Er2 O13N 131.8(6)
N1N O1N Er2 N5N 173.2(7)
N1N O1N Er2 N2N -86.1(6)
N2N O5N Er2 O3W 11.2(7)
N2N O5N Er2 O1W 166.0(6)
N2N O5N Er2 O2W -147.5(5)
N2N O5N Er2 O14N 80.2(6)
N2N O5N Er2 O4N -1.1(6)
N2N O5N Er2 O2N -111.7(6)
N2N O5N Er2 O1N -67.0(6)
N2N O5N Er2 O13N 102.7(6)
N2N O5N Er2 N5N 90.4(6)
N2N O5N Er2 N1N -89.6(6)
N5N O13N Er2 O3W 95.6(6)
N5N O13N Er2 O1W -90.9(6)
N5N O13N Er2 O2W -174.2(6)
N5N O13N Er2 O14N -1.2(5)
N5N O13N Er2 O4N 32.1(6)
N5N O13N Er2 O2N -133.9(6)
N5N O13N Er2 O1N 135.2(5)
N5N O13N Er2 O5N -29.0(6)
N5N O13N Er2 N2N 1.9(7)
N5N O13N Er2 N1N 176.9(6)
O15N N5N Er2 O3W 52(13)
O13N N5N Er2 O3W -77.4(6)
O14N N5N Er2 O3W 104.7(6)
O15N N5N Er2 O1W -148(13)
O13N N5N Er2 O1W 83.3(6)
O14N N5N Er2 O1W -94.6(6)
O15N N5N Er2 O2W 135(13)
O13N N5N Er2 O2W 5.8(6)
O14N N5N Er2 O2W -172.1(5)
O15N N5N Er2 O14N -53(13)
O13N N5N Er2 O14N 177.9(10)
O15N N5N Er2 O4N -23(13)
O13N N5N Er2 O4N -151.9(6)
O14N N5N Er2 O4N 30.3(6)
O15N N5N Er2 O2N -139(12)
O13N N5N Er2 O2N 91.8(9)
O14N N5N Er2 O2N -86.1(9)
O15N N5N Er2 O1N 49(13)
O13N N5N Er2 O1N -79.7(8)
O14N N5N Er2 O1N 102.4(8)
O15N N5N Er2 O5N -76(13)
O13N N5N Er2 O5N 155.1(6)
O14N N5N Er2 O5N -22.8(6)
O15N N5N Er2 O13N 129(13)
O14N N5N Er2 O13N -177.9(10)
O15N N5N Er2 N2N -49(13)
O13N N5N Er2 N2N -178.4(6)
O14N N5N Er2 N2N 3.8(6)
O15N N5N Er2 N1N 104(13)
O13N N5N Er2 N1N -25(4)
O14N N5N Er2 N1N 157(4)
O6N N2N Er2 O3W -35(33)
O5N N2N Er2 O3W -171.0(6)
O4N N2N Er2 O3W 10.9(7)
O6N N2N Er2 O1W 122(33)
O5N N2N Er2 O1W -13.7(6)
O4N N2N Er2 O1W 168.2(6)
O6N N2N Er2 O2W -149(33)
O5N N2N Er2 O2W 74.7(10)
O4N N2N Er2 O2W -103.4(9)
O6N N2N Er2 O14N 45(33)
O5N N2N Er2 O14N -91.1(6)
O4N N2N Er2 O14N 90.8(6)
O6N N2N Er2 O4N -46(33)
O5N N2N Er2 O4N 178.1(10)
O6N N2N Er2 O2N -161(33)
O5N N2N Er2 O2N 63.3(6)
O4N N2N Er2 O2N -114.9(6)
O6N N2N Er2 O1N -110(33)
O5N N2N Er2 O1N 114.5(6)
O4N N2N Er2 O1N -63.6(6)
O6N N2N Er2 O5N 136(34)
O4N N2N Er2 O5N -178.1(10)
O6N N2N Er2 O13N 42(33)
O5N N2N Er2 O13N -93.7(6)
O4N N2N Er2 O13N 88.2(7)
O6N N2N Er2 N5N 43(33)
O5N N2N Er2 N5N -92.8(6)
O4N N2N Er2 N5N 89.1(6)
O6N N2N Er2 N1N -135(33)
O5N N2N Er2 N1N 88.8(6)
O4N N2N Er2 N1N -89.3(7)
O3N N1N Er2 O3W 81(11)
O2N N1N Er2 O3W 175.4(6)
O1N N1N Er2 O3W -9.0(6)
O3N N1N Er2 O1W -79(11)
O2N N1N Er2 O1W 16.1(6)
O1N N1N Er2 O1W -168.3(6)
O3N N1N Er2 O2W -2(11)
O2N N1N Er2 O2W 92.3(6)
O1N N1N Er2 O2W -92.0(6)
O3N N1N Er2 O14N -177(100)
O2N N1N Er2 O14N -82.6(8)
O1N N1N Er2 O14N 93.0(9)
O3N N1N Er2 O4N 156(11)
O2N N1N Er2 O4N -109.3(6)
O1N N1N Er2 O4N 66.3(6)
O3N N1N Er2 O2N -95(11)
O1N N1N Er2 O2N 175.6(10)
O3N N1N Er2 O1N 90(11)
O2N N1N Er2 O1N -175.6(10)
O3N N1N Er2 O5N -151(11)
O2N N1N Er2 O5N -56.5(6)
O1N N1N Er2 O5N 119.1(6)
O3N N1N Er2 O13N 7(11)
O2N N1N Er2 O13N 101.4(7)
O1N N1N Er2 O13N -83.0(7)
O3N N1N Er2 N5N 29(13)
O2N N1N Er2 N5N 124(4)
O1N N1N Er2 N5N -61(4)
O3N N1N Er2 N2N -178(100)
O2N N1N Er2 N2N -82.9(6)
O1N N1N Er2 N2N 92.7(6)
